data_7714169
loop_
_publ_author_name
'Paskaruk, Katia M.'
'Emslie, David J. H.'
'Britten, James F.'

_publ_section_title
;
 A comparison of the coordination behaviour of
 R<sub>2</sub>PCH<sub>2</sub>BMe<sub>2</sub> (R = Me <i>vs.</i> Ph)
 ambiphilic ligands with late transition metals.
;
_journal_name_full 'Dalton transactions (Cambridge, England : 2003)'
_journal_paper_doi 10.1039/d3dt02538a
_journal_year 2023
_chemical_formula_moiety 'C30 H36 B2 P2'
_chemical_formula_sum 'C30 H36 B2 P2'
_chemical_formula_weight 480.15
_space_group_crystal_system monoclinic
_space_group_IT_number 14
_space_group_name_Hall '-P 2ybc'
_space_group_name_H-M_alt 'P 1 21/c 1'
_atom_sites_solution_hydrogens difmap
_atom_sites_solution_primary dual
_audit_creation_date 2023-06-26
_audit_creation_method
;
Olex2 1.5
(compiled 2023.03.06 svn.rbb2c1857 for OlexSys, GUI svn.r6748)
;
_audit_update_record
;
2023-07-18 deposited with the CCDC.	2023-10-03 downloaded from the CCDC.
;
_cell_angle_alpha 90
_cell_angle_beta 110.905(5)
_cell_angle_gamma 90
_cell_formula_units_Z 2
_cell_length_a 10.8122(7)
_cell_length_b 13.4175(10)
_cell_length_c 9.8646(7)
_cell_measurement_reflns_used 2661
_cell_measurement_temperature 100.0
_cell_measurement_theta_max 23.954
_cell_measurement_theta_min 2.524
_cell_volume 1336.88(17)
_computing_cell_refinement 'SAINT v8.34A (Bruker, 2013)'
_computing_data_reduction 'SAINT v8.34A (Bruker, 2013)'
_computing_molecular_graphics 'Olex2 1.5 (Dolomanov et al., 2009)'
_computing_publication_material 'Olex2 1.5 (Dolomanov et al., 2009)'
_computing_structure_refinement 'XL  (Sheldrick, 2008)'
_computing_structure_solution 'SHELXT 2018/2 (Sheldrick, 2018)'
_diffrn_ambient_temperature 100.0
_diffrn_measured_fraction_theta_full 1.000
_diffrn_measured_fraction_theta_max 0.994
_diffrn_measurement_device_type 'Bruker APEX-II CCD'
_diffrn_measurement_method '\f and \w scans'
_diffrn_radiation_type MoK\a
_diffrn_radiation_wavelength 0.71073
_diffrn_reflns_av_R_equivalents 0.0814
_diffrn_reflns_av_unetI/netI 0.0620
_diffrn_reflns_Laue_measured_fraction_full 1.000
_diffrn_reflns_Laue_measured_fraction_max 0.994
_diffrn_reflns_limit_h_max 15
_diffrn_reflns_limit_h_min -15
_diffrn_reflns_limit_k_max 19
_diffrn_reflns_limit_k_min -19
_diffrn_reflns_limit_l_max 14
_diffrn_reflns_limit_l_min -14
_diffrn_reflns_number 33141
_diffrn_reflns_point_group_measured_fraction_full 1.000
_diffrn_reflns_point_group_measured_fraction_max 0.994
_diffrn_reflns_theta_full 25.242
_diffrn_reflns_theta_max 30.569
_diffrn_reflns_theta_min 2.016
_diffrn_source_current 30.0
_diffrn_source_power 1.5
_diffrn_source_voltage 50.0
_diffrn_standards_number 0
_exptl_absorpt_coefficient_mu 0.180
_exptl_absorpt_correction_T_max 0.7461
_exptl_absorpt_correction_T_min 0.6884
_exptl_absorpt_correction_type none
_exptl_absorpt_process_details
;
SADABS-2014/4 (Bruker,2014/4) was used for absorption correction.
wR2(int) was 0.0577 before and 0.0532 after correction.
The Ratio of minimum to maximum transmission is 0.9227.
The \l/2 correction factor is 0.00150.
;
_exptl_crystal_colour colourless
_exptl_crystal_colour_primary colourless
_exptl_crystal_density_diffrn 1.193
_exptl_crystal_description plate
_exptl_crystal_F_000 512
_exptl_crystal_size_max 0.2
_exptl_crystal_size_mid 0.12
_exptl_crystal_size_min 0.04
_refine_diff_density_max 0.383
_refine_diff_density_min -0.282
_refine_diff_density_rms 0.064
_refine_ls_extinction_method none
_refine_ls_goodness_of_fit_ref 1.053
_refine_ls_hydrogen_treatment refall
_refine_ls_matrix_type full
_refine_ls_number_parameters 226
_refine_ls_number_reflns 4081
_refine_ls_number_restraints 0
_refine_ls_restrained_S_all 1.053
_refine_ls_R_factor_all 0.0759
_refine_ls_R_factor_gt 0.0460
_refine_ls_shift/su_max 0.001
_refine_ls_shift/su_mean 0.000
_refine_ls_structure_factor_coef Fsqd
_refine_ls_weighting_details 'w=1/[\s^2^(Fo^2^)+(0.0499P)^2^+0.3238P] where P=(Fo^2^+2Fc^2^)/3'
_refine_ls_weighting_scheme calc
_refine_ls_wR_factor_gt 0.1042
_refine_ls_wR_factor_ref 0.1164
_reflns_Friedel_coverage 0.000
_reflns_number_gt 2930
_reflns_number_total 4081
_reflns_threshold_expression 'I > 2\s(I)'
_cod_data_source_file d3dt02538a3.cif
_cod_data_source_block PhPBMe
_cod_database_code 7714169
_shelx_shelxl_version_number 2019/1
_shelx_space_group_comment
;
The symmetry employed for this shelxl refinement is uniquely defined
by the following loop, which should always be used as a source of
symmetry information in preference to the above space-group names.
They are only intended as comments.
;
_shelx_estimated_absorpt_t_max 0.993
_shelx_estimated_absorpt_t_min 0.965
_olex2_refinement_description
;
;
_olex2_submission_special_instructions 'No special instructions were received'

loop_
_space_group_symop_operation_xyz
'x, y, z'
'-x, y+1/2, -z+1/2'
'-x, -y, -z'
'x, -y-1/2, z-1/2'

loop_
_atom_site_label
_atom_site_type_symbol
_atom_site_fract_x
_atom_site_fract_y
_atom_site_fract_z
_atom_site_U_iso_or_equiv
_atom_site_adp_type
_atom_site_occupancy
_atom_site_site_symmetry_order
_atom_site_calc_flag
_atom_site_refinement_flags_posn
_atom_site_refinement_flags_adp
_atom_site_refinement_flags_occupancy
_atom_site_disorder_assembly
_atom_site_disorder_group
P1 P 0.36228(4) 0.51984(3) 0.84055(4) 0.01641(11) Uani 1 1 d . . . . .
C1 C 0.23755(14) 0.59619(11) 0.87696(16) 0.0186(3) Uani 1 1 d . . . . .
C2 C 0.20550(16) 0.69091(13) 0.81453(18) 0.0245(3) Uani 1 1 d . . . . .
H2 H 0.2472(18) 0.7169(14) 0.755(2) 0.029(5) Uiso 1 1 d . . . . .
C3 C 0.11140(17) 0.74928(13) 0.8444(2) 0.0280(4) Uani 1 1 d . . . . .
H3 H 0.089(2) 0.8104(17) 0.805(2) 0.040(6) Uiso 1 1 d . . . . .
C4 C 0.04838(16) 0.71420(13) 0.93475(19) 0.0265(4) Uani 1 1 d . . . . .
H4 H -0.012(2) 0.7538(16) 0.955(2) 0.036(5) Uiso 1 1 d . . . . .
C5 C 0.07934(16) 0.62044(13) 0.99678(18) 0.0258(3) Uani 1 1 d . . . . .
H5 H 0.0369(19) 0.5941(16) 1.059(2) 0.038(5) Uiso 1 1 d . . . . .
C6 C 0.17386(15) 0.56166(13) 0.96849(17) 0.0229(3) Uani 1 1 d . . . . .
H6 H 0.1959(18) 0.4983(14) 1.011(2) 0.021(5) Uiso 1 1 d . . . . .
C7 C 0.29553(15) 0.50738(11) 0.64315(16) 0.0189(3) Uani 1 1 d . . . . .
C8 C 0.17530(16) 0.45636(13) 0.57842(18) 0.0250(3) Uani 1 1 d . . . . .
H8 H 0.1275(18) 0.4347(15) 0.639(2) 0.029(5) Uiso 1 1 d . . . . .
C9 C 0.12574(17) 0.43871(13) 0.42981(18) 0.0272(4) Uani 1 1 d . . . . .
H9 H 0.045(2) 0.4085(17) 0.387(2) 0.047(6) Uiso 1 1 d . . . . .
C10 C 0.19379(17) 0.47255(13) 0.34353(18) 0.0282(4) Uani 1 1 d . . . . .
H10 H 0.159(2) 0.4581(15) 0.239(2) 0.038(6) Uiso 1 1 d . . . . .
C11 C 0.31060(18) 0.52567(15) 0.40523(18) 0.0297(4) Uani 1 1 d . . . . .
H11 H 0.358(2) 0.5501(16) 0.345(2) 0.040(6) Uiso 1 1 d . . . . .
C12 C 0.36158(16) 0.54287(13) 0.55485(18) 0.0247(3) Uani 1 1 d . . . . .
H12 H 0.4399(19) 0.5780(14) 0.596(2) 0.030(5) Uiso 1 1 d . . . . .
C13 C 0.51065(14) 0.59513(12) 0.88960(16) 0.0187(3) Uani 1 1 d . . . . .
H13A H 0.5680(18) 0.5620(14) 0.844(2) 0.029(5) Uiso 1 1 d . . . . .
H13B H 0.4849(19) 0.6594(15) 0.840(2) 0.033(5) Uiso 1 1 d . . . . .
C14 C 0.50554(17) 0.66577(13) 1.15110(18) 0.0246(3) Uani 1 1 d . . . . .
H14A H 0.5601(18) 0.6832(14) 1.253(2) 0.029(5) Uiso 1 1 d . . . . .
H14B H 0.466(2) 0.7314(16) 1.098(2) 0.039(6) Uiso 1 1 d . . . . .
H14C H 0.432(2) 0.6249(15) 1.156(2) 0.035(5) Uiso 1 1 d . . . . .
C15 C 0.72272(17) 0.68383(13) 1.0837(2) 0.0285(4) Uani 1 1 d . . . . .
H15A H 0.690(2) 0.7543(17) 1.042(2) 0.046(6) Uiso 1 1 d . . . . .
H15B H 0.776(2) 0.6584(17) 1.027(3) 0.049(6) Uiso 1 1 d . . . . .
H15C H 0.785(2) 0.6953(16) 1.191(2) 0.044(6) Uiso 1 1 d . . . . .
B1 B 0.59340(16) 0.61502(13) 1.06483(19) 0.0193(3) Uani 1 1 d . . . . .

loop_
_atom_site_aniso_label
_atom_site_aniso_U_11
_atom_site_aniso_U_22
_atom_site_aniso_U_33
_atom_site_aniso_U_23
_atom_site_aniso_U_13
_atom_site_aniso_U_12
P1 0.01674(18) 0.01657(19) 0.01530(19) 0.00002(14) 0.00497(13) -0.00020(14)
C1 0.0172(6) 0.0200(7) 0.0162(7) -0.0018(6) 0.0029(5) 0.0005(5)
C2 0.0248(8) 0.0240(8) 0.0247(8) 0.0031(6) 0.0088(6) 0.0014(6)
C3 0.0289(8) 0.0209(8) 0.0320(9) 0.0020(7) 0.0081(7) 0.0049(7)
C4 0.0235(8) 0.0282(9) 0.0265(8) -0.0049(7) 0.0074(6) 0.0049(6)
C5 0.0252(8) 0.0300(9) 0.0241(8) 0.0001(7) 0.0114(6) 0.0021(7)
C6 0.0234(7) 0.0234(8) 0.0221(8) 0.0022(6) 0.0084(6) 0.0036(6)
C7 0.0202(7) 0.0186(7) 0.0167(7) -0.0005(5) 0.0051(5) 0.0029(5)
C8 0.0251(8) 0.0266(9) 0.0220(8) -0.0002(6) 0.0069(6) -0.0021(6)
C9 0.0268(8) 0.0276(9) 0.0217(8) -0.0024(7) 0.0018(6) -0.0013(7)
C10 0.0339(9) 0.0299(9) 0.0168(8) -0.0006(7) 0.0040(6) 0.0061(7)
C11 0.0306(8) 0.0400(10) 0.0202(8) 0.0032(7) 0.0110(7) 0.0039(8)
C12 0.0228(8) 0.0294(9) 0.0213(8) 0.0008(6) 0.0072(6) -0.0004(6)
C13 0.0189(7) 0.0173(7) 0.0195(7) 0.0021(6) 0.0065(6) -0.0009(6)
C14 0.0282(8) 0.0211(8) 0.0214(8) -0.0035(6) 0.0050(6) 0.0043(6)
C15 0.0243(8) 0.0236(9) 0.0323(9) 0.0011(7) 0.0037(7) -0.0057(7)
B1 0.0195(8) 0.0158(8) 0.0203(8) 0.0005(6) 0.0043(6) -0.0008(6)

loop_
_atom_type_symbol
_atom_type_description
_atom_type_scat_dispersion_real
_atom_type_scat_dispersion_imag
_atom_type_scat_source
C C 0.0033 0.0016 'International Tables Vol C Tables 4.2.6.8 and 6.1.1.4'
H H 0.0000 0.0000 'International Tables Vol C Tables 4.2.6.8 and 6.1.1.4'
B B 0.0013 0.0007 'International Tables Vol C Tables 4.2.6.8 and 6.1.1.4'
P P 0.1023 0.0942 'International Tables Vol C Tables 4.2.6.8 and 6.1.1.4'

loop_
_geom_angle_atom_site_label_1
_geom_angle_atom_site_label_2
_geom_angle_atom_site_label_3
_geom_angle
_geom_angle_site_symmetry_1
_geom_angle_site_symmetry_3
_geom_angle_publ_flag
C1 P1 B1 118.86(7) . 3_667 ?
C7 P1 C1 102.83(7) . . ?
C7 P1 B1 110.48(7) . 3_667 ?
C13 P1 C1 106.28(7) . . ?
C13 P1 C7 108.15(7) . . ?
C13 P1 B1 109.64(7) . 3_667 ?
C2 C1 P1 120.40(12) . . ?
C6 C1 P1 120.65(12) . . ?
C6 C1 C2 118.94(14) . . ?
C1 C2 H2 121.3(12) . . ?
C3 C2 C1 120.04(16) . . ?
C3 C2 H2 118.6(12) . . ?
C2 C3 H3 121.8(14) . . ?
C4 C3 C2 120.58(16) . . ?
C4 C3 H3 117.6(14) . . ?
C3 C4 H4 119.8(13) . . ?
C3 C4 C5 119.75(16) . . ?
C5 C4 H4 120.4(13) . . ?
C4 C5 H5 121.5(13) . . ?
C4 C5 C6 120.20(16) . . ?
C6 C5 H5 118.3(13) . . ?
C1 C6 H6 119.0(11) . . ?
C5 C6 C1 120.49(15) . . ?
C5 C6 H6 120.5(11) . . ?
C8 C7 P1 118.60(12) . . ?
C12 C7 P1 122.66(12) . . ?
C12 C7 C8 118.69(15) . . ?
C7 C8 H8 118.7(11) . . ?
C9 C8 C7 120.56(16) . . ?
C9 C8 H8 120.7(11) . . ?
C8 C9 H9 120.6(14) . . ?
C10 C9 C8 120.19(16) . . ?
C10 C9 H9 119.1(13) . . ?
C9 C10 H10 119.6(12) . . ?
C9 C10 C11 119.92(16) . . ?
C11 C10 H10 120.5(12) . . ?
C10 C11 H11 120.2(13) . . ?
C10 C11 C12 120.14(16) . . ?
C12 C11 H11 119.6(13) . . ?
C7 C12 C11 120.45(16) . . ?
C7 C12 H12 119.4(12) . . ?
C11 C12 H12 120.2(12) . . ?
P1 C13 H13A 105.5(11) . . ?
P1 C13 H13B 106.9(11) . . ?
H13A C13 H13B 106.2(16) . . ?
B1 C13 P1 117.72(10) . . ?
B1 C13 H13A 110.6(11) . . ?
B1 C13 H13B 109.3(12) . . ?
H14A C14 H14B 107.5(16) . . ?
H14A C14 H14C 106.0(16) . . ?
H14B C14 H14C 107.8(16) . . ?
B1 C14 H14A 112.3(11) . . ?
B1 C14 H14B 107.5(11) . . ?
B1 C14 H14C 115.4(12) . . ?
H15A C15 H15B 105.9(17) . . ?
H15A C15 H15C 105.9(17) . . ?
H15B C15 H15C 109.0(18) . . ?
B1 C15 H15A 108.2(12) . . ?
B1 C15 H15B 112.8(13) . . ?
B1 C15 H15C 114.6(12) . . ?
C13 B1 P1 106.79(10) . 3_667 ?
C14 B1 P1 102.68(11) . 3_667 ?
C14 B1 C13 114.33(13) . . ?
C15 B1 P1 113.80(11) . 3_667 ?
C15 B1 C13 109.37(13) . . ?
C15 B1 C14 109.82(14) . . ?

loop_
_geom_bond_atom_site_label_1
_geom_bond_atom_site_label_2
_geom_bond_distance
_geom_bond_site_symmetry_2
_geom_bond_publ_flag
P1 C1 1.8284(15) . ?
P1 C7 1.8269(15) . ?
P1 C13 1.8094(15) . ?
P1 B1 2.0139(18) 3_667 ?
C1 C2 1.401(2) . ?
C1 C6 1.396(2) . ?
C2 H2 0.927(19) . ?
C2 C3 1.396(2) . ?
C3 H3 0.90(2) . ?
C3 C4 1.383(3) . ?
C4 H4 0.92(2) . ?
C4 C5 1.387(2) . ?
C5 H5 0.96(2) . ?
C5 C6 1.396(2) . ?
C6 H6 0.942(18) . ?
C7 C8 1.405(2) . ?
C7 C12 1.393(2) . ?
C8 H8 0.962(19) . ?
C8 C9 1.390(2) . ?
C9 H9 0.92(2) . ?
C9 C10 1.385(3) . ?
C10 H10 0.99(2) . ?
C10 C11 1.387(3) . ?
C11 H11 0.97(2) . ?
C11 C12 1.398(2) . ?
C12 H12 0.93(2) . ?
C13 H13A 0.990(19) . ?
C13 H13B 0.98(2) . ?
C13 B1 1.660(2) . ?
C14 H14A 0.996(19) . ?
C14 H14B 1.04(2) . ?
C14 H14C 0.99(2) . ?
C14 B1 1.633(2) . ?
C15 H15A 1.04(2) . ?
C15 H15B 0.99(2) . ?
C15 H15C 1.04(2) . ?
C15 B1 1.630(2) . ?

loop_
_geom_torsion_atom_site_label_1
_geom_torsion_atom_site_label_2
_geom_torsion_atom_site_label_3
_geom_torsion_atom_site_label_4
_geom_torsion
_geom_torsion_site_symmetry_1
_geom_torsion_site_symmetry_2
_geom_torsion_site_symmetry_3
_geom_torsion_site_symmetry_4
_geom_torsion_publ_flag
P1 C1 C2 C3 -179.15(12) . . . . ?
P1 C1 C6 C5 179.57(12) . . . . ?
P1 C7 C8 C9 -175.25(13) . . . . ?
P1 C7 C12 C11 175.73(13) . . . . ?
P1 C13 B1 P1 56.28(13) . . . 3_667 ?
P1 C13 B1 C14 -56.55(17) . . . . ?
P1 C13 B1 C15 179.84(11) . . . . ?
C1 P1 C7 C8 -64.26(14) . . . . ?
C1 P1 C7 C12 118.38(14) . . . . ?
C1 P1 C13 B1 71.92(12) . . . . ?
C1 C2 C3 C4 -0.4(3) . . . . ?
C2 C1 C6 C5 0.3(2) . . . . ?
C2 C3 C4 C5 0.3(3) . . . . ?
C3 C4 C5 C6 0.1(3) . . . . ?
C4 C5 C6 C1 -0.4(2) . . . . ?
C6 C1 C2 C3 0.1(2) . . . . ?
C7 P1 C1 C2 -58.48(14) . . . . ?
C7 P1 C1 C6 122.24(13) . . . . ?
C7 P1 C13 B1 -178.25(11) . . . . ?
C7 C8 C9 C10 -0.9(3) . . . . ?
C8 C7 C12 C11 -1.6(2) . . . . ?
C8 C9 C10 C11 -1.1(3) . . . . ?
C9 C10 C11 C12 1.7(3) . . . . ?
C10 C11 C12 C7 -0.3(3) . . . . ?
C12 C7 C8 C9 2.2(2) . . . . ?
C13 P1 C1 C2 55.05(14) . . . . ?
C13 P1 C1 C6 -124.22(13) . . . . ?
C13 P1 C7 C8 -176.43(12) . . . . ?
C13 P1 C7 C12 6.22(15) . . . . ?
B1 P1 C1 C2 179.15(12) 3_667 . . . ?
B1 P1 C1 C6 -0.12(16) 3_667 . . . ?
B1 P1 C7 C8 63.58(14) 3_667 . . . ?
B1 P1 C7 C12 -113.78(14) 3_667 . . . ?
B1 P1 C13 B1 -57.72(15) 3_667 . . . ?
